data_4338476
loop_
_publ_author_name
'Takao, Koichiro'
'Tsushima, Satoru'
'Ogura, Toshinari'
'Tsubomura, Taro'
'Ikeda, Yasuhisa'

_publ_section_title
;
 Experimental and Theoretical Approaches to Redox Innocence of Ligands in
 Uranyl Complexes: What Is Formal Oxidation State of Uranium in Reductant
 of Uranyl(VI)?
;
_journal_issue 11
_journal_name_full 'Inorganic chemistry'
_journal_page_first 5772
_journal_page_last 5780
_journal_paper_doi 10.1021/ic5006314
_journal_volume 53
_journal_year 2014
_chemical_formula_moiety 'C28 H20 N4 O8 U2'
_chemical_formula_sum 'C28 H20 N4 O8 U2'
_chemical_formula_weight 1016.55
_space_group_IT_number 61
_symmetry_cell_setting orthorhombic
_symmetry_Int_Tables_number 61
_symmetry_space_group_name_Hall '-P 2ac 2ab'
_symmetry_space_group_name_H-M 'P b c a'
_atom_sites_solution_hydrogens geom
_atom_sites_solution_primary direct
_atom_sites_solution_secondary difmap
_cell_angle_alpha 90.0000
_cell_angle_beta 90.0000
_cell_angle_gamma 90.0000
_cell_formula_units_Z 4
_cell_length_a 14.4373(5)
_cell_length_b 12.5919(4)
_cell_length_c 14.7778(5)
_cell_measurement_reflns_used 14954
_cell_measurement_temperature 213
_cell_measurement_theta_max 27.47
_cell_measurement_theta_min 3.10
_cell_volume 2686.50(16)
_computing_cell_refinement 'RAPID AUTO'
_computing_data_collection 'RAPID AUTO (Rigaku, ????)'
_computing_data_reduction 'RAPID AUTO'
_computing_molecular_graphics 'CrystalStructure 4.0'
_computing_publication_material 'CrystalStructure 4.0 (Rigaku, 2010)'
_computing_structure_refinement 'SHELXL97 (Sheldrick, 2008)'
_computing_structure_solution 'SIR92 (Altomare, et al., 1994)'
_diffrn_ambient_temperature 213
_diffrn_detector_area_resol_mean 10.000
_diffrn_measured_fraction_theta_full 0.998
_diffrn_measured_fraction_theta_max 0.998
_diffrn_measurement_device_type 'Rigaku R-AXIS RAPID'
_diffrn_measurement_method \w
_diffrn_radiation_type 'Mo K\a'
_diffrn_radiation_wavelength 0.71075
_diffrn_reflns_av_R_equivalents 0.0824
_diffrn_reflns_limit_h_max 18
_diffrn_reflns_limit_h_min -18
_diffrn_reflns_limit_k_max 16
_diffrn_reflns_limit_k_min -16
_diffrn_reflns_limit_l_max 19
_diffrn_reflns_limit_l_min -19
_diffrn_reflns_number 24726
_diffrn_reflns_theta_full 27.47
_diffrn_reflns_theta_max 27.48
_diffrn_standards_number 0
_exptl_absorpt_coefficient_mu 12.105
_exptl_absorpt_correction_T_max 0.008
_exptl_absorpt_correction_T_min 0.002
_exptl_absorpt_correction_type numerical
_exptl_absorpt_process_details 'NUMABS (Rigaku, 1999)'
_exptl_crystal_colour black
_exptl_crystal_density_diffrn 2.513
_exptl_crystal_density_method 'not measured'
_exptl_crystal_description prism
_exptl_crystal_F_000 1856.00
_exptl_crystal_size_max 0.456
_exptl_crystal_size_mid 0.432
_exptl_crystal_size_min 0.400
_refine_diff_density_max 1.530
_refine_diff_density_min -1.630
_refine_ls_extinction_method none
_refine_ls_goodness_of_fit_ref 1.068
_refine_ls_hydrogen_treatment constr
_refine_ls_number_parameters 190
_refine_ls_number_reflns 3070
_refine_ls_number_restraints 0
_refine_ls_R_factor_gt 0.0338
_refine_ls_shift/su_max 0.001
_refine_ls_structure_factor_coef Fsqd
_refine_ls_weighting_details 'w = 1/[\s^2^(Fo^2^)+(0.0000P)^2^+15.6642P] where P=(Fo^2^+2Fc^2^)/3'
_refine_ls_weighting_scheme calc
_refine_ls_wR_factor_ref 0.0723
_reflns_number_gt 2396
_reflns_number_total 3070
_reflns_threshold_expression F^2^>2.0\s(F^2^)
_cod_data_source_file ic5006314_si_002.cif
_cod_data_source_block 130912_UO2ghaDMSO_a_
_cod_depositor_comments 'Adding full bibliography for 4338476.cif.'
_cod_database_code 4338476

loop_
_symmetry_equiv_pos_site_id
_symmetry_equiv_pos_as_xyz
1 +X,+Y,+Z
2 1/2-X,1/2+Y,+Z
3 +X,1/2-Y,1/2+Z
4 1/2-X,-Y,1/2+Z
5 -X,-Y,-Z
6 1/2+X,1/2-Y,-Z
7 -X,1/2+Y,1/2-Z
8 1/2+X,+Y,1/2-Z

loop_
_atom_site_label
_atom_site_type_symbol
_atom_site_fract_x
_atom_site_fract_y
_atom_site_fract_z
_atom_site_U_iso_or_equiv
_atom_site_adp_type
_atom_site_occupancy
_atom_site_symmetry_multiplicity
_atom_site_calc_flag
_atom_site_refinement_flags
U1 U 0.538258(17) 0.075989(19) 0.611418(16) 0.02706(9) Uani 1.0 8 d .
O1 O 0.6487(4) 0.0968(4) 0.5638(4) 0.0404(13) Uani 1.0 8 d .
O2 O 0.4277(4) 0.0549(4) 0.6579(4) 0.0391(12) Uani 1.0 8 d .
O3 O 0.6027(4) 0.0178(4) 0.7411(3) 0.0445(14) Uani 1.0 8 d .
O4 O 0.4667(3) 0.0958(4) 0.4626(3) 0.0301(11) Uani 1.0 8 d .
N1 N 0.5789(4) 0.2217(5) 0.7263(4) 0.0290(13) Uani 1.0 8 d .
N2 N 0.4940(4) 0.2650(5) 0.5700(4) 0.0257(12) Uani 1.0 8 d .
C1 C 0.6402(5) 0.0757(6) 0.8065(5) 0.0323(16) Uani 1.0 8 d .
C2 C 0.6910(5) 0.0330(6) 0.8776(5) 0.0380(17) Uani 1.0 8 d .
C3 C 0.7262(5) 0.0980(7) 0.9441(5) 0.0424(19) Uani 1.0 8 d .
C4 C 0.7119(5) 0.2071(6) 0.9421(6) 0.0394(18) Uani 1.0 8 d .
C5 C 0.6616(5) 0.2526(6) 0.8716(5) 0.0338(16) Uani 1.0 8 d .
C6 C 0.6275(5) 0.1880(6) 0.8030(5) 0.0295(15) Uani 1.0 8 d .
C7 C 0.5604(5) 0.3189(6) 0.7080(5) 0.0352(17) Uani 1.0 8 d .
C8 C 0.5128(5) 0.3429(6) 0.6248(5) 0.0348(17) Uani 1.0 8 d .
C9 C 0.4473(4) 0.2817(6) 0.4884(5) 0.0275(15) Uani 1.0 8 d .
C10 C 0.4149(5) 0.3798(6) 0.4568(5) 0.0341(16) Uani 1.0 8 d .
C11 C 0.3661(5) 0.3884(6) 0.3774(5) 0.0365(17) Uani 1.0 8 d .
C12 C 0.3488(5) 0.2977(6) 0.3258(5) 0.0343(17) Uani 1.0 8 d .
C13 C 0.3808(5) 0.1997(6) 0.3550(4) 0.0299(15) Uani 1.0 8 d .
C14 C 0.4321(5) 0.1899(5) 0.4357(4) 0.0251(14) Uani 1.0 8 d .
H2A H 0.7015 -0.0407 0.8802 0.0455 Uiso 1.0 8 calc R
H3 H 0.7605 0.0681 0.9918 0.0509 Uiso 1.0 8 calc R
H4 H 0.7361 0.2502 0.9884 0.0473 Uiso 1.0 8 calc R
H5 H 0.6509 0.3262 0.8703 0.0406 Uiso 1.0 8 calc R
H7 H 0.5776 0.3735 0.7480 0.0422 Uiso 1.0 8 calc R
H8 H 0.4957 0.4129 0.6105 0.0417 Uiso 1.0 8 calc R
H10 H 0.4269 0.4413 0.4909 0.0409 Uiso 1.0 8 calc R
H11 H 0.3445 0.4550 0.3579 0.0438 Uiso 1.0 8 calc R
H12 H 0.3155 0.3030 0.2713 0.0411 Uiso 1.0 8 calc R
H13 H 0.3681 0.1388 0.3204 0.0359 Uiso 1.0 8 calc R

loop_
_atom_site_aniso_label
_atom_site_aniso_U_11
_atom_site_aniso_U_22
_atom_site_aniso_U_33
_atom_site_aniso_U_12
_atom_site_aniso_U_13
_atom_site_aniso_U_23
U1 0.03448(15) 0.02171(14) 0.02498(14) 0.00068(11) -0.00227(11) -0.00090(11)
O1 0.040(3) 0.036(3) 0.045(3) 0.000(3) 0.006(3) -0.009(3)
O2 0.047(3) 0.037(3) 0.033(3) -0.005(3) 0.006(3) -0.003(3)
O3 0.076(4) 0.027(3) 0.030(3) 0.001(3) -0.021(3) -0.000(3)
O4 0.044(3) 0.018(3) 0.029(3) 0.003(2) -0.003(2) -0.0008(18)
N1 0.030(3) 0.027(3) 0.029(3) -0.004(3) -0.003(3) -0.000(3)
N2 0.029(3) 0.023(3) 0.025(3) 0.002(3) -0.000(3) -0.001(3)
C1 0.043(4) 0.027(4) 0.027(4) -0.003(4) 0.002(3) -0.005(3)
C2 0.044(4) 0.033(4) 0.037(5) 0.003(4) -0.012(4) -0.000(4)
C3 0.044(5) 0.052(6) 0.031(4) 0.004(4) -0.007(4) -0.003(4)
C4 0.034(4) 0.040(5) 0.045(5) 0.002(4) -0.009(4) -0.008(4)
C5 0.038(4) 0.029(4) 0.034(4) 0.000(4) -0.003(3) -0.009(3)
C6 0.028(4) 0.027(4) 0.035(4) 0.002(3) -0.002(3) 0.002(3)
C7 0.043(5) 0.026(4) 0.037(4) -0.007(4) -0.001(4) -0.002(3)
C8 0.047(5) 0.026(4) 0.031(4) 0.008(4) -0.003(4) -0.000(3)
C9 0.027(4) 0.025(4) 0.031(4) -0.001(3) 0.004(3) -0.001(3)
C10 0.042(4) 0.025(4) 0.035(4) -0.001(4) -0.003(4) 0.001(4)
C11 0.041(4) 0.028(4) 0.041(5) 0.003(4) -0.003(4) 0.010(4)
C12 0.036(4) 0.040(5) 0.026(4) 0.002(4) -0.009(3) 0.004(4)
C13 0.039(4) 0.029(4) 0.021(4) 0.007(4) 0.004(3) -0.003(3)
C14 0.028(4) 0.030(4) 0.017(3) 0.002(3) 0.015(3) 0.007(3)

loop_
_atom_type_symbol
_atom_type_description
_atom_type_scat_dispersion_real
_atom_type_scat_dispersion_imag
_atom_type_scat_source
C C 0.0033 0.0016
;
International Tables for Crystallography
(1992, Vol. C, Tables 4.2.6.8 and 6.1.1.4)
;
H H 0.0000 0.0000
;
International Tables for Crystallography
(1992, Vol. C, Table 6.1.1.4)
;
N N 0.0061 0.0033
;
International Tables for Crystallography
(1992, Vol. C, Tables 4.2.6.8 and 6.1.1.4)
;
O O 0.0106 0.0060
;
International Tables for Crystallography
(1992, Vol. C, Tables 4.2.6.8 and 6.1.1.4)
;
U U -9.6767 9.6646
;
International Tables for Crystallography
(1992, Vol. C, Tables 4.2.6.8 and 6.1.1.4)
;

loop_
_geom_angle_atom_site_label_1
_geom_angle_atom_site_label_2
_geom_angle_atom_site_label_3
_geom_angle
_geom_angle_publ_flag
_geom_angle_site_symmetry_1
_geom_angle_site_symmetry_3
O1 U1 O2 179.4(3) yes . .
O1 U1 O3 90.8(3) yes . .
O1 U1 O4 90.5(2) yes . .
O1 U1 O4 88.80(19) yes . 5_656
O1 U1 N1 87.2(2) yes . .
O1 U1 N2 89.5(2) yes . .
O2 U1 O3 89.7(2) yes . .
O2 U1 O4 89.02(19) yes . .
O2 U1 O4 90.84(19) yes . 5_656
O2 U1 N1 93.3(2) yes . .
O2 U1 N2 90.4(2) yes . .
O3 U1 O4 166.88(16) yes . .
O3 U1 O4 96.07(16) yes . 5_656
O3 U1 N1 64.87(18) yes . .
O3 U1 N2 127.86(17) yes . .
O4 U1 O4 70.90(14) yes . 5_656
O4 U1 N1 128.24(16) yes . .
O4 U1 N2 65.21(15) yes . .
O4 U1 N1 160.44(16) yes 5_656 .
O4 U1 N2 136.06(16) yes 5_656 .
N1 U1 N2 63.07(17) yes . .
U1 O3 C1 127.6(5) yes . .
U1 O4 U1 109.10(17) yes . 5_656
U1 O4 C14 120.9(4) yes . .
U1 O4 C14 129.9(4) yes 5_656 .
U1 N1 C6 115.7(4) yes . .
U1 N1 C7 119.7(5) yes . .
C6 N1 C7 124.4(6) yes . .
U1 N2 C8 120.3(5) yes . .
U1 N2 C9 118.0(4) yes . .
C8 N2 C9 121.6(6) yes . .
O3 C1 C2 123.6(7) yes . .
O3 C1 C6 117.8(6) yes . .
C2 C1 C6 118.6(7) yes . .
C1 C2 C3 120.3(7) yes . .
C2 C3 C4 121.3(7) yes . .
C3 C4 C5 119.9(7) yes . .
C4 C5 C6 119.3(7) yes . .
N1 C6 C1 113.2(6) yes . .
N1 C6 C5 126.3(6) yes . .
C1 C6 C5 120.6(6) yes . .
N1 C7 C8 118.7(7) yes . .
N2 C8 C7 118.2(7) yes . .
N2 C9 C10 125.5(6) yes . .
N2 C9 C14 115.4(6) yes . .
C10 C9 C14 119.1(6) yes . .
C9 C10 C11 121.7(7) yes . .
C10 C11 C12 119.6(7) yes . .
C11 C12 C13 119.9(7) yes . .
C12 C13 C14 121.1(6) yes . .
O4 C14 C9 120.0(6) yes . .
O4 C14 C13 121.5(6) yes . .
C9 C14 C13 118.5(6) yes . .
C1 C2 H2A 119.867 no . .
C3 C2 H2A 119.881 no . .
C2 C3 H3 119.374 no . .
C4 C3 H3 119.372 no . .
C3 C4 H4 120.037 no . .
C5 C4 H4 120.036 no . .
C4 C5 H5 120.329 no . .
C6 C5 H5 120.336 no . .
N1 C7 H7 120.664 no . .
C8 C7 H7 120.660 no . .
N2 C8 H8 120.909 no . .
C7 C8 H8 120.892 no . .
C9 C10 H10 119.170 no . .
C11 C10 H10 119.172 no . .
C10 C11 H11 120.169 no . .
C12 C11 H11 120.188 no . .
C11 C12 H12 120.053 no . .
C13 C12 H12 120.062 no . .
C12 C13 H13 119.448 no . .
C14 C13 H13 119.448 no . .

loop_
_geom_bond_atom_site_label_1
_geom_bond_atom_site_label_2
_geom_bond_distance
_geom_bond_publ_flag
_geom_bond_site_symmetry_2
U1 O1 1.762(5) yes .
U1 O2 1.758(5) yes .
U1 O3 2.253(5) yes .
U1 O4 2.443(5) yes .
U1 O4 2.425(5) yes 5_656
U1 N1 2.567(6) yes .
U1 N2 2.539(6) yes .
O3 C1 1.326(9) yes .
O4 C14 1.346(8) yes .
N1 C6 1.399(9) yes .
N1 C7 1.282(9) yes .
N2 C8 1.300(9) yes .
N2 C9 1.399(8) yes .
C1 C2 1.390(10) yes .
C1 C6 1.427(10) yes .
C2 C3 1.377(11) yes .
C3 C4 1.390(11) yes .
C4 C5 1.394(10) yes .
C5 C6 1.389(10) yes .
C7 C8 1.440(10) yes .
C9 C10 1.401(10) yes .
C9 C14 1.410(9) yes .
C10 C11 1.373(10) yes .
C11 C12 1.395(10) yes .
C12 C13 1.386(10) yes .
C13 C14 1.409(9) yes .
C2 H2A 0.940 no .
C3 H3 0.940 no .
C4 H4 0.940 no .
C5 H5 0.940 no .
C7 H7 0.940 no .
C8 H8 0.940 no .
C10 H10 0.940 no .
C11 H11 0.940 no .
C12 H12 0.940 no .
C13 H13 0.940 no .

loop_
_geom_contact_atom_site_label_1
_geom_contact_atom_site_label_2
_geom_contact_distance
_geom_contact_publ_flag
_geom_contact_site_symmetry_2
O1 C1 3.598(8) no .
O3 C13 3.095(8) no 5_656
C1 C4 2.798(10) no .
C1 C7 3.581(10) no .
C2 C5 2.800(11) no .
C3 C6 2.768(10) no .
C5 C7 2.945(10) no .
C8 C10 2.894(10) no .
C8 C14 3.588(10) no .
C9 C12 2.798(10) no .
C10 C13 2.765(10) no .
C11 C14 2.809(10) no .
O1 C3 3.523(9) no 4_654
O1 C4 3.188(9) no 3_554
O1 C5 3.421(9) no 3_554
O1 C11 3.263(9) no 6_556
O1 C12 3.575(9) no 6_556
O2 C2 3.468(9) no 8_456
O2 C3 3.321(9) no 8_456
O2 C7 3.576(9) no 7_646
O2 C11 3.439(9) no 3_555
O2 C12 3.301(9) no 3_555
O3 C7 3.520(9) no 7_646
O3 C8 3.400(9) no 7_646
N1 C13 3.574(9) no 3_555
C2 O2 3.468(9) no 8_556
C2 C10 3.471(10) no 7_646
C3 O1 3.523(9) no 4_655
C3 O2 3.321(9) no 8_556
C4 O1 3.188(9) no 3_555
C5 O1 3.421(9) no 3_555
C5 C9 3.570(9) no 3_555
C5 C14 3.521(9) no 3_555
C7 O2 3.576(9) no 7_656
C7 O3 3.520(9) no 7_656
C7 C13 3.391(10) no 3_555
C8 O3 3.400(9) no 7_656
C9 C5 3.570(9) no 3_554
C10 C2 3.471(10) no 7_656
C11 O1 3.263(9) no 6_456
C11 O2 3.439(9) no 3_554
C12 O1 3.575(9) no 6_456
C12 O2 3.301(9) no 3_554
C13 N1 3.574(9) no 3_554
C13 C7 3.391(10) no 3_554
C14 C5 3.521(9) no 3_554
U1 H13 3.1872 no 5_656
O1 H13 3.4331 no 5_656
O3 H2A 2.6079 no .
O3 H13 2.2120 no 5_656
O4 H13 2.5948 no .
N1 H5 2.7099 no .
N1 H8 3.1893 no .
N2 H7 3.1999 no .
N2 H10 2.6904 no .
C1 H3 3.2434 no .
C1 H5 3.2961 no .
C1 H13 3.2906 no 5_656
C2 H4 3.2544 no .
C3 H5 3.2598 no .
C4 H2A 3.2553 no .
C5 H3 3.2546 no .
C5 H7 2.6684 no .
C6 H2A 3.2763 no .
C6 H4 3.2520 no .
C6 H7 2.5753 no .
C7 H5 2.7335 no .
C8 H10 2.6440 no .
C9 H8 2.5455 no .
C9 H11 3.2679 no .
C9 H13 3.2712 no .
C10 H8 2.5873 no .
C10 H12 3.2413 no .
C11 H13 3.2533 no .
C12 H10 3.2392 no .
C13 H11 3.2566 no .
C14 H10 3.2698 no .
C14 H12 3.2802 no .
H2A H3 2.3062 no .
H2A H13 3.3655 no 5_656
H3 H4 2.3212 no .
H4 H5 2.3392 no .
H5 H7 2.1776 no .
H7 H8 2.4028 no .
H8 H10 2.0592 no .
H10 H11 2.3035 no .
H11 H12 2.3389 no .
H12 H13 2.3193 no .
O1 H2A 3.5415 no 4_654
O1 H3 2.6763 no 4_654
O1 H4 2.5592 no 3_554
O1 H5 3.0192 no 3_554
O1 H11 3.1241 no 6_556
O2 H2A 3.5262 no 8_456
O2 H3 3.2779 no 8_456
O2 H5 3.1230 no 7_646
O2 H7 2.6760 no 7_646
O2 H11 3.1927 no 3_555
O2 H12 2.9382 no 3_555
O3 H7 3.1795 no 7_646
O3 H8 2.9275 no 7_646
O4 H3 3.0724 no 8_456
O4 H5 3.1455 no 3_554
O4 H7 3.5739 no 3_554
N1 H12 3.4306 no 6_556
C1 H8 3.0906 no 7_646
C1 H10 3.5731 no 7_646
C1 H12 3.1718 no 6_556
C2 H5 3.4638 no 2_645
C2 H8 3.0952 no 7_646
C2 H10 2.8299 no 7_646
C2 H12 3.5124 no 6_556
C3 H10 3.1144 no 7_646
C3 H11 3.5848 no 7_646
C4 H2A 3.5336 no 2_655
C4 H12 3.4937 no 6_556
C5 H2A 3.2714 no 2_655
C5 H12 3.1444 no 6_556
C6 H12 2.9306 no 6_556
C7 H11 3.3074 no 5_666
C7 H13 3.2789 no 3_555
C8 H2A 3.4234 no 7_656
C8 H10 3.3265 no 5_666
C8 H11 3.2850 no 5_666
C8 H13 3.5735 no 3_555
C9 H4 3.0928 no 8_456
C10 H2A 3.1024 no 7_656
C10 H3 3.5510 no 7_656
C10 H4 3.1590 no 8_456
C10 H8 3.0771 no 5_666
C10 H10 3.2996 no 5_666
C11 H3 3.4930 no 7_656
C11 H4 3.2379 no 8_456
C11 H8 3.2050 no 5_666
C12 H4 3.2475 no 8_456
C13 H3 3.3008 no 8_456
C13 H4 3.1822 no 8_456
C13 H7 3.3796 no 3_554
C14 H3 3.1056 no 8_456
C14 H4 3.1371 no 8_456
C14 H5 3.3090 no 3_554
C14 H7 3.5697 no 3_554
H2A O1 3.5415 no 4_655
H2A O2 3.5262 no 8_556
H2A C4 3.5336 no 2_645
H2A C5 3.2714 no 2_645
H2A C8 3.4234 no 7_646
H2A C10 3.1024 no 7_646
H2A H4 3.2089 no 2_645
H2A H5 2.7159 no 2_645
H2A H8 2.9084 no 7_646
H2A H10 2.6670 no 7_646
H3 O1 2.6763 no 4_655
H3 O2 3.2779 no 8_556
H3 O4 3.0724 no 8_556
H3 C10 3.5510 no 7_646
H3 C11 3.4930 no 7_646
H3 C13 3.3008 no 8_556
H3 C14 3.1056 no 8_556
H3 H10 3.1512 no 7_646
H3 H11 3.0437 no 7_646
H3 H13 3.3035 no 8_556
H4 O1 2.5592 no 3_555
H4 C9 3.0928 no 8_556
H4 C10 3.1590 no 8_556
H4 C11 3.2379 no 8_556
H4 C12 3.2475 no 8_556
H4 C13 3.1822 no 8_556
H4 C14 3.1371 no 8_556
H4 H2A 3.2089 no 2_655
H5 O1 3.0192 no 3_555
H5 O2 3.1230 no 7_656
H5 O4 3.1455 no 3_555
H5 C2 3.4638 no 2_655
H5 C14 3.3090 no 3_555
H5 H2A 2.7159 no 2_655
H5 H12 3.5612 no 6_556
H7 O2 2.6760 no 7_656
H7 O3 3.1795 no 7_656
H7 O4 3.5739 no 3_555
H7 C13 3.3796 no 3_555
H7 C14 3.5697 no 3_555
H7 H11 2.8946 no 5_666
H7 H13 3.2121 no 3_555
H8 O3 2.9275 no 7_656
H8 C1 3.0906 no 7_656
H8 C2 3.0952 no 7_656
H8 C10 3.0771 no 5_666
H8 C11 3.2050 no 5_666
H8 H2A 2.9084 no 7_656
H8 H10 2.6198 no 5_666
H8 H11 2.8823 no 5_666
H10 C1 3.5731 no 7_656
H10 C2 2.8299 no 7_656
H10 C3 3.1144 no 7_656
H10 C8 3.3265 no 5_666
H10 C10 3.2996 no 5_666
H10 H2A 2.6670 no 7_656
H10 H3 3.1512 no 7_656
H10 H8 2.6198 no 5_666
H10 H10 2.5908 no 5_666
H11 O1 3.1241 no 6_456
H11 O2 3.1927 no 3_554
H11 C3 3.5848 no 7_656
H11 C7 3.3074 no 5_666
H11 C8 3.2850 no 5_666
H11 H3 3.0437 no 7_656
H11 H7 2.8946 no 5_666
H11 H8 2.8823 no 5_666
H12 O2 2.9382 no 3_554
H12 N1 3.4306 no 6_456
H12 C1 3.1718 no 6_456
H12 C2 3.5124 no 6_456
H12 C4 3.4937 no 6_456
H12 C5 3.1444 no 6_456
H12 C6 2.9306 no 6_456
H12 H5 3.5612 no 6_456
H13 C7 3.2789 no 3_554
H13 C8 3.5735 no 3_554
H13 H3 3.3035 no 8_456
H13 H7 3.2121 no 3_554

loop_
_geom_torsion_atom_site_label_1
_geom_torsion_atom_site_label_2
_geom_torsion_atom_site_label_3
_geom_torsion_atom_site_label_4
_geom_torsion
_geom_torsion_publ_flag
_geom_torsion_site_symmetry_1
_geom_torsion_site_symmetry_3
_geom_torsion_site_symmetry_4
O1 U1 O3 C1 77.7(5) no . . .
O1 U1 O4 U1 88.6(3) no . . 5_656
O1 U1 O4 C14 -95.5(4) no . . .
O1 U1 O4 U1 -90.9(3) no . 5_656 5_656
O1 U1 O4 C14 84.5(4) no . 5_656 5_656
O1 U1 N1 C6 -85.9(4) no . . .
O1 U1 N1 C7 89.1(4) no . . .
O1 U1 N2 C8 -86.9(4) no . . .
O1 U1 N2 C9 94.8(4) no . . .
O2 U1 O3 C1 -102.6(5) no . . .
O2 U1 O4 U1 -91.2(3) no . . 5_656
O2 U1 O4 C14 84.7(4) no . . .
O2 U1 O4 U1 88.7(3) no . 5_656 5_656
O2 U1 O4 C14 -95.9(4) no . 5_656 5_656
O2 U1 N1 C6 94.4(4) no . . .
O2 U1 N1 C7 -90.6(4) no . . .
O2 U1 N2 C8 93.7(4) no . . .
O2 U1 N2 C9 -84.6(4) no . . .
O3 U1 O4 U1 178.4(2) no . 5_656 5_656
O3 U1 O4 C14 -6.2(4) no . 5_656 5_656
O4 U1 O3 C1 166.6(4) no 5_656 . .
O3 U1 N1 C6 6.3(3) no . . .
O3 U1 N1 C7 -178.7(5) no . . .
N1 U1 O3 C1 -8.8(4) no . . .
O3 U1 N2 C8 3.8(5) no . . .
O3 U1 N2 C9 -174.5(3) no . . .
N2 U1 O3 C1 -12.3(6) no . . .
O4 U1 O4 U1 0.00(16) no . 5_656 5_656
O4 U1 O4 C14 175.4(4) no . 5_656 5_656
O4 U1 O4 U1 0.00(16) no 5_656 . 5_656
O4 U1 O4 C14 175.9(4) no 5_656 . .
O4 U1 N1 C6 -174.3(3) no . . .
O4 U1 N1 C7 0.7(5) no . . .
N1 U1 O4 U1 175.37(17) no . . 5_656
N1 U1 O4 C14 -8.7(4) no . . .
O4 U1 N2 C8 -177.6(4) no . . .
O4 U1 N2 C9 4.1(3) no . . .
N2 U1 O4 U1 177.9(3) no . . 5_656
N2 U1 O4 C14 -6.2(3) no . . .
O4 U1 N2 C8 -174.6(3) no 5_656 . .
O4 U1 N2 C9 7.0(5) no 5_656 . .
N2 U1 O4 U1 -2.8(3) no . 5_656 5_656
N2 U1 O4 C14 172.6(3) no . 5_656 5_656
N1 U1 N2 C8 0.2(3) no . . .
N1 U1 N2 C9 -178.1(4) no . . .
N2 U1 N1 C6 -176.8(4) no . . .
N2 U1 N1 C7 -1.8(3) no . . .
U1 O3 C1 C2 -169.7(4) no . . .
U1 O3 C1 C6 10.1(9) no . . .
U1 O4 C14 C9 8.1(7) no . . .
U1 O4 C14 C13 -172.2(4) no . . .
U1 O4 C14 C9 -176.9(3) no 5_656 . .
U1 O4 C14 C13 2.8(8) no 5_656 . .
U1 N1 C6 C1 -4.2(6) no . . .
U1 N1 C6 C5 176.0(4) no . . .
U1 N1 C7 C8 3.2(8) no . . .
C6 N1 C7 C8 177.7(5) no . . .
C7 N1 C6 C1 -178.9(6) no . . .
C7 N1 C6 C5 1.3(10) no . . .
U1 N2 C8 C7 1.1(8) no . . .
U1 N2 C9 C10 177.5(4) no . . .
U1 N2 C9 C14 -1.9(7) no . . .
C8 N2 C9 C10 -0.8(9) no . . .
C8 N2 C9 C14 179.7(6) no . . .
C9 N2 C8 C7 179.4(5) no . . .
O3 C1 C2 C3 -178.6(6) no . . .
O3 C1 C6 N1 -2.6(9) no . . .
O3 C1 C6 C5 177.2(6) no . . .
C2 C1 C6 N1 177.3(6) no . . .
C2 C1 C6 C5 -3.0(10) no . . .
C6 C1 C2 C3 1.6(10) no . . .
C1 C2 C3 C4 0.1(11) no . . .
C2 C3 C4 C5 -0.4(11) no . . .
C3 C4 C5 C6 -1.0(10) no . . .
C4 C5 C6 N1 -177.6(6) no . . .
C4 C5 C6 C1 2.7(10) no . . .
N1 C7 C8 N2 -2.9(10) no . . .
N2 C9 C10 C11 -177.2(6) no . . .
N2 C9 C14 O4 -3.8(8) no . . .
N2 C9 C14 C13 176.5(5) no . . .
C10 C9 C14 O4 176.7(6) no . . .
C10 C9 C14 C13 -3.0(9) no . . .
C14 C9 C10 C11 2.2(10) no . . .
C9 C10 C11 C12 -0.7(10) no . . .
C10 C11 C12 C13 0.1(10) no . . .
C11 C12 C13 C14 -1.0(10) no . . .
C12 C13 C14 O4 -177.2(6) no . . .
C12 C13 C14 C9 2.5(9) no . . .
